data_4105328
loop_
_publ_author_name
'Li Guo'
'Yonggui Chi'
'Aaron M. Almeida'
'Ilia A. Guzei'
'Brian K. Parker'
'Samuel H. Gellman'

_publ_contact_author_address
;
Department of Chemistry
University of Wisconsin-Madison
1101 University Ave
Madison, WI  53706
USA
;
_publ_contact_author_email iguzei@chem.wisc.edu
_publ_contact_author_fax 608-262-0381
_publ_contact_author_name
;
Guzei, Ilia A. 
;
_publ_contact_author_phone 608-263-4694
_publ_section_title
;
 Stereospecific Synthesis of Conformationally Constrained \g-Amino Acids:
 New Foldamer Building Blocks That Support Helical Secondary Structure
;
_journal_name_full 'Journal of the American Chemical Society'
_journal_page_first 16018
_journal_page_last 16020
_journal_paper_doi 10.1021/ja907233q
_journal_volume 131
_journal_year 2009
_chemical_absolute_configuration syn
_chemical_formula_moiety 'C44 H64 N4 O7'
_chemical_formula_sum 'C44 H64 N4 O7'
_chemical_formula_weight 760.99
_chemical_name_systematic
; 
 ? 
;
_space_group_IT_number 4
_symmetry_cell_setting monoclinic
_symmetry_Int_Tables_number 4
_symmetry_space_group_name_Hall 'P 2yb'
_symmetry_space_group_name_H-M 'P 1 21 1'
_atom_sites_solution_hydrogens geom
_atom_sites_solution_primary direct
_atom_sites_solution_secondary difmap
_audit_creation_method
;
manual editing of the CIF file 
created by SHELXTL Ver. 6.10
and processed with modiCIfer-03272007. 
;
_cell_angle_alpha 90.00
_cell_angle_beta 99.878(19)
_cell_angle_gamma 90.00
_cell_formula_units_Z 2
_cell_length_a 10.770(3)
_cell_length_b 17.053(5)
_cell_length_c 11.738(4)
_cell_measurement_reflns_used 9995
_cell_measurement_temperature 100(2)
_cell_measurement_theta_max 71.7051
_cell_measurement_theta_min 2.5905
_cell_volume 2123.9(11)
_computing_cell_refinement 'SAINT Ver. 7.24A (Bruker-AXS, 2007)'
_computing_data_collection 'APEX2 Ver. 2.1-4 (Bruker-AXS, 2007)'
_computing_data_reduction 'SAINT Ver. 7.24A'
_computing_molecular_graphics SHELXTL
_computing_publication_material SHELXTL
_computing_structure_refinement SHELXTL
_computing_structure_solution 'SHELXTL (Sheldrick, 2008)'
_diffrn_ambient_temperature 100(2)
_diffrn_measured_fraction_theta_full 1.000
_diffrn_measured_fraction_theta_max 0.984
_diffrn_measurement_device_type 'Bruker SMART APEX2 area detector'
_diffrn_measurement_method '0.50\% \w and 0.5 \% \f scans'
_diffrn_radiation_monochromator graphite
_diffrn_radiation_source 'fine-focus sealed tube'
_diffrn_radiation_type Cu-K\a
_diffrn_radiation_wavelength 1.54178
_diffrn_reflns_av_R_equivalents 0.0201
_diffrn_reflns_av_sigmaI/netI 0.0142
_diffrn_reflns_limit_h_max 13
_diffrn_reflns_limit_h_min -13
_diffrn_reflns_limit_k_max 19
_diffrn_reflns_limit_k_min -21
_diffrn_reflns_limit_l_max 14
_diffrn_reflns_limit_l_min -14
_diffrn_reflns_number 35684
_diffrn_reflns_theta_full 67.00
_diffrn_reflns_theta_max 72.20
_diffrn_reflns_theta_min 3.82
_exptl_absorpt_coefficient_mu 0.642
_exptl_absorpt_correction_T_max 0.8382
_exptl_absorpt_correction_T_min 0.7139
_exptl_absorpt_correction_type multi-scan
_exptl_absorpt_process_details
;
SADABS  (Bruker-AXS, 2007)
;
_exptl_crystal_colour colourless
_exptl_crystal_density_diffrn 1.190
_exptl_crystal_description block
_exptl_crystal_F_000 824
_exptl_crystal_size_max 0.56
_exptl_crystal_size_mid 0.31
_exptl_crystal_size_min 0.28
_refine_diff_density_max 0.190
_refine_diff_density_min -0.152
_refine_diff_density_rms 0.031
_refine_ls_abs_structure_details 'Flack H D (1983), Acta Cryst. A39, 876-881'
_refine_ls_abs_structure_Flack 0.00(8)
_refine_ls_extinction_method none
_refine_ls_goodness_of_fit_ref 1.038
_refine_ls_hydrogen_treatment mixed
_refine_ls_matrix_type full
_refine_ls_number_parameters 519
_refine_ls_number_reflns 7776
_refine_ls_number_restraints 1
_refine_ls_restrained_S_all 1.038
_refine_ls_R_factor_all 0.0272
_refine_ls_R_factor_gt 0.0270
_refine_ls_shift/su_max 0.001
_refine_ls_shift/su_mean 0.000
_refine_ls_structure_factor_coef Fsqd
_refine_ls_weighting_details 'calc w=1/[\s^2^(Fo^2^)+(0.0444P)^2^+0.3328P] where P=(Fo^2^+2Fc^2^)/3'
_refine_ls_weighting_scheme calc
_refine_ls_wR_factor_gt 0.0706
_refine_ls_wR_factor_ref 0.0708
_reflns_number_gt 7723
_reflns_number_total 7776
_reflns_threshold_expression I>2\s(I)
_cod_data_source_file ja907233q_si_002.cif
_cod_data_source_block gellman118
_cod_original_cell_volume 2123.8(11)
_cod_original_sg_symbol_Hall 'P 2yb       '
_cod_original_sg_symbol_H-M 'P 1 21 1 '
_cod_database_code 4105328

loop_
_symmetry_equiv_pos_as_xyz
'x, y, z'
'-x, y+1/2, -z'

loop_
_atom_site_label
_atom_site_type_symbol
_atom_site_fract_x
_atom_site_fract_y
_atom_site_fract_z
_atom_site_U_iso_or_equiv
_atom_site_adp_type
_atom_site_occupancy
_atom_site_symmetry_multiplicity
_atom_site_calc_flag
_atom_site_refinement_flags
O1 O 1.37365(8) 0.65980(5) 0.25340(8) 0.02384(19) Uani 1 1 d .
O2 O 1.16584(8) 0.63824(6) 0.25753(8) 0.0267(2) Uani 1 1 d .
O3 O 0.97811(8) 0.40365(6) 0.26585(8) 0.02492(19) Uani 1 1 d .
O4 O 0.71885(8) 0.58388(6) 0.06660(7) 0.02521(19) Uani 1 1 d .
O5 O 0.61736(8) 0.54194(5) 0.40779(7) 0.02199(18) Uani 1 1 d .
O6 O 0.63754(9) 0.39431(6) 0.07038(8) 0.0281(2) Uani 1 1 d .
O7 O 0.48808(8) 0.46576(6) 0.13412(9) 0.0315(2) Uani 1 1 d .
N1 N 1.32027(10) 0.56547(6) 0.36492(9) 0.0209(2) Uani 1 1 d .
H1 H 1.3985(16) 0.5585(9) 0.3818(13) 0.022(4) Uiso 1 1 d .
N2 N 1.02603(9) 0.48983(6) 0.13396(9) 0.0190(2) Uani 1 1 d .
H2 H 1.0812(15) 0.5158(9) 0.1074(13) 0.021(4) Uiso 1 1 d .
N3 N 0.88246(9) 0.60945(6) 0.21051(9) 0.0191(2) Uani 1 1 d .
H3 H 0.9597(15) 0.6042(9) 0.2312(12) 0.017(3) Uiso 1 1 d .
N4 N 0.73705(9) 0.46159(6) 0.31664(9) 0.0188(2) Uani 1 1 d .
H4 H 0.8112(16) 0.4485(10) 0.3050(13) 0.025(4) Uiso 1 1 d .
C1 C 1.30023(13) 0.79557(9) 0.24871(13) 0.0304(3) Uani 1 1 d .
H1A H 1.2144 0.7824 0.2594 0.046 Uiso 1 1 calc R
H1C H 1.2991 0.8451 0.2061 0.046 Uiso 1 1 calc R
H1B H 1.3544 0.8011 0.3244 0.046 Uiso 1 1 calc R
C2 C 1.48334(12) 0.75039(8) 0.16114(12) 0.0272(3) Uani 1 1 d .
H2C H 1.4808 0.7980 0.1139 0.041 Uiso 1 1 calc R
H2A H 1.5164 0.7068 0.1210 0.041 Uiso 1 1 calc R
H2B H 1.5381 0.7591 0.2358 0.041 Uiso 1 1 calc R
C3 C 1.26509(13) 0.71382(9) 0.06698(11) 0.0308(3) Uani 1 1 d .
H3A H 1.1798 0.7028 0.0813 0.046 Uiso 1 1 calc R
H3B H 1.2969 0.6683 0.0300 0.046 Uiso 1 1 calc R
H3C H 1.2630 0.7595 0.0160 0.046 Uiso 1 1 calc R
C4 C 1.35108(11) 0.73072(8) 0.18086(10) 0.0220(2) Uani 1 1 d .
C5 C 1.27730(11) 0.62265(7) 0.28970(10) 0.0206(2) Uani 1 1 d .
C6 C 1.23366(11) 0.51990(7) 0.42263(10) 0.0200(2) Uani 1 1 d .
H6 H 1.1469 0.5408 0.3952 0.024 Uiso 1 1 calc R
C7 C 1.26319(12) 0.53209(8) 0.55367(11) 0.0260(3) Uani 1 1 d .
H7B H 1.2700 0.5890 0.5705 0.031 Uiso 1 1 calc R
H7A H 1.1930 0.5110 0.5890 0.031 Uiso 1 1 calc R
C8 C 1.38577(12) 0.49171(9) 0.60786(11) 0.0285(3) Uani 1 1 d .
H8B H 1.4575 0.5163 0.5787 0.034 Uiso 1 1 calc R
H8A H 1.3993 0.4983 0.6929 0.034 Uiso 1 1 calc R
C9 C 1.38012(12) 0.40478(9) 0.57810(12) 0.0295(3) Uani 1 1 d .
H9A H 1.3126 0.3796 0.6127 0.035 Uiso 1 1 calc R
H9B H 1.4611 0.3797 0.6115 0.035 Uiso 1 1 calc R
C10 C 1.35440(12) 0.39218(8) 0.44733(11) 0.0254(3) Uani 1 1 d .
H10A H 1.3484 0.3353 0.4306 0.031 Uiso 1 1 calc R
H10B H 1.4256 0.4135 0.4136 0.031 Uiso 1 1 calc R
C11 C 1.23199(11) 0.43241(7) 0.39107(10) 0.0200(2) Uani 1 1 d .
H11 H 1.1625 0.4079 0.4253 0.024 Uiso 1 1 calc R
C12 C 1.19794(11) 0.42148(7) 0.25894(10) 0.0197(2) Uani 1 1 d .
H12 H 1.2470 0.4603 0.2207 0.024 Uiso 1 1 calc R
C13 C 1.22555(12) 0.33876(8) 0.21718(11) 0.0242(3) Uani 1 1 d .
H13B H 1.3167 0.3278 0.2399 0.029 Uiso 1 1 calc R
H13A H 1.1792 0.2999 0.2565 0.029 Uiso 1 1 calc R
C14 C 1.18853(14) 0.32829(8) 0.08675(12) 0.0299(3) Uani 1 1 d .
H14C H 1.2276 0.3697 0.0471 0.045 Uiso 1 1 calc R
H14A H 1.0967 0.3315 0.0650 0.045 Uiso 1 1 calc R
H14B H 1.2175 0.2770 0.0644 0.045 Uiso 1 1 calc R
C15 C 1.05769(11) 0.43817(7) 0.22085(10) 0.0192(2) Uani 1 1 d .
C16 C 0.89637(11) 0.50005(7) 0.07598(10) 0.0199(2) Uani 1 1 d .
H16 H 0.8502 0.4529 0.0975 0.024 Uiso 1 1 calc R
C17 C 0.88566(12) 0.49602(8) -0.05651(10) 0.0236(3) Uani 1 1 d .
H17B H 0.9009 0.4413 -0.0786 0.028 Uiso 1 1 calc R
H17A H 0.7984 0.5099 -0.0923 0.028 Uiso 1 1 calc R
C18 C 0.97560(11) 0.54911(8) -0.10568(10) 0.0213(2) Uani 1 1 d .
C19 C 0.94859(12) 0.62824(8) -0.12756(10) 0.0243(3) Uani 1 1 d .
H19 H 0.8733 0.6500 -0.1091 0.029 Uiso 1 1 calc R
C20 C 1.03057(13) 0.67548(8) -0.17605(11) 0.0277(3) Uani 1 1 d .
H20 H 1.0112 0.7293 -0.1907 0.033 Uiso 1 1 calc R
C21 C 1.14069(12) 0.64436(9) -0.20321(10) 0.0274(3) Uani 1 1 d .
H21 H 1.1960 0.6765 -0.2377 0.033 Uiso 1 1 calc R
C22 C 1.16968(12) 0.56641(9) -0.17985(10) 0.0267(3) Uani 1 1 d .
H22 H 1.2460 0.5452 -0.1970 0.032 Uiso 1 1 calc R
C23 C 1.08802(12) 0.51906(8) -0.13159(10) 0.0240(3) Uani 1 1 d .
H23 H 1.1087 0.4655 -0.1160 0.029 Uiso 1 1 calc R
C24 C 0.82680(11) 0.57065(7) 0.11577(10) 0.0195(2) Uani 1 1 d .
C25 C 0.80772(11) 0.66143(7) 0.27219(10) 0.0195(2) Uani 1 1 d .
H25 H 0.7175 0.6454 0.2499 0.023 Uiso 1 1 calc R
C26 C 0.81693(11) 0.74726(8) 0.23658(11) 0.0238(3) Uani 1 1 d .
H26A H 0.7991 0.7511 0.1512 0.029 Uiso 1 1 calc R
H26B H 0.7523 0.7783 0.2673 0.029 Uiso 1 1 calc R
C27 C 0.94684(12) 0.78194(8) 0.28110(12) 0.0277(3) Uani 1 1 d .
H27A H 1.0110 0.7542 0.2451 0.033 Uiso 1 1 calc R
H27B H 0.9478 0.8380 0.2593 0.033 Uiso 1 1 calc R
C28 C 0.97888(12) 0.77416(8) 0.41185(12) 0.0280(3) Uani 1 1 d .
H28A H 0.9196 0.8065 0.4477 0.034 Uiso 1 1 calc R
H28B H 1.0650 0.7945 0.4387 0.034 Uiso 1 1 calc R
C29 C 0.97166(11) 0.68905(8) 0.45134(11) 0.0233(3) Uani 1 1 d .
H29B H 0.9859 0.6874 0.5369 0.028 Uiso 1 1 calc R
H29A H 1.0396 0.6584 0.4251 0.028 Uiso 1 1 calc R
C30 C 0.84384(11) 0.65066(7) 0.40411(10) 0.0190(2) Uani 1 1 d .
H30 H 0.7786 0.6784 0.4403 0.023 Uiso 1 1 calc R
C31 C 0.84222(10) 0.56378(7) 0.44023(10) 0.0183(2) Uani 1 1 d .
H31 H 0.9142 0.5367 0.4132 0.022 Uiso 1 1 calc R
C32 C 0.85710(12) 0.55283(8) 0.57202(10) 0.0228(2) Uani 1 1 d .
H32B H 0.9392 0.5749 0.6090 0.027 Uiso 1 1 calc R
H32A H 0.7899 0.5826 0.6009 0.027 Uiso 1 1 calc R
C33 C 0.85023(16) 0.46714(9) 0.60734(12) 0.0350(3) Uani 1 1 d .
H33A H 0.7667 0.4461 0.5760 0.053 Uiso 1 1 calc R
H33C H 0.8648 0.4633 0.6919 0.053 Uiso 1 1 calc R
H33B H 0.9147 0.4370 0.5769 0.053 Uiso 1 1 calc R
C34 C 0.72039(11) 0.52263(7) 0.38539(10) 0.0178(2) Uani 1 1 d .
C35 C 0.63801(10) 0.40490(7) 0.27618(10) 0.0193(2) Uani 1 1 d .
H35 H 0.5672 0.4125 0.3202 0.023 Uiso 1 1 calc R
C36 C 0.58930(11) 0.41951(7) 0.14779(11) 0.0218(3) Uani 1 1 d .
C37 C 0.44375(15) 0.49117(11) 0.01626(15) 0.0453(4) Uani 1 1 d .
H37A H 0.4219 0.4452 -0.0333 0.068 Uiso 1 1 calc R
H37C H 0.5103 0.5211 -0.0115 0.068 Uiso 1 1 calc R
H37B H 0.3691 0.5244 0.0140 0.068 Uiso 1 1 calc R
C38 C 0.69027(11) 0.32174(7) 0.29799(11) 0.0223(3) Uani 1 1 d .
H38A H 0.7479 0.3105 0.2428 0.027 Uiso 1 1 calc R
H38B H 0.7401 0.3191 0.3770 0.027 Uiso 1 1 calc R
C39 C 0.58886(11) 0.25943(7) 0.28558(11) 0.0201(2) Uani 1 1 d .
C40 C 0.53429(11) 0.23089(7) 0.17757(11) 0.0219(2) Uani 1 1 d .
H40 H 0.5612 0.2506 0.1101 0.026 Uiso 1 1 calc R
C41 C 0.44073(12) 0.17372(8) 0.16714(11) 0.0247(3) Uani 1 1 d .
H41 H 0.4043 0.1545 0.0930 0.030 Uiso 1 1 calc R
C42 C 0.40090(12) 0.14497(8) 0.26539(12) 0.0262(3) Uani 1 1 d .
H42 H 0.3368 0.1061 0.2584 0.031 Uiso 1 1 calc R
C43 C 0.45417(12) 0.17267(8) 0.37351(11) 0.0259(3) Uani 1 1 d .
H43 H 0.4269 0.1529 0.4408 0.031 Uiso 1 1 calc R
C44 C 0.54805(11) 0.22967(8) 0.38323(11) 0.0230(2) Uani 1 1 d .
H44 H 0.5847 0.2485 0.4576 0.028 Uiso 1 1 calc R

loop_
_atom_site_aniso_label
_atom_site_aniso_U_11
_atom_site_aniso_U_22
_atom_site_aniso_U_33
_atom_site_aniso_U_23
_atom_site_aniso_U_13
_atom_site_aniso_U_12
O1 0.0155(4) 0.0262(5) 0.0295(4) 0.0082(4) 0.0031(3) -0.0002(3)
O2 0.0158(4) 0.0300(5) 0.0338(5) 0.0085(4) 0.0031(3) -0.0005(4)
O3 0.0166(4) 0.0298(5) 0.0295(4) 0.0064(4) 0.0074(3) 0.0016(4)
O4 0.0181(4) 0.0314(5) 0.0246(4) 0.0010(4) -0.0007(3) 0.0021(4)
O5 0.0168(4) 0.0237(5) 0.0263(4) -0.0013(3) 0.0061(3) 0.0019(3)
O6 0.0318(5) 0.0287(5) 0.0240(4) -0.0019(4) 0.0050(4) -0.0055(4)
O7 0.0194(4) 0.0332(5) 0.0398(5) 0.0078(4) -0.0013(4) 0.0020(4)
N1 0.0134(5) 0.0229(5) 0.0266(5) 0.0037(4) 0.0035(4) 0.0004(4)
N2 0.0150(5) 0.0217(5) 0.0212(5) -0.0003(4) 0.0058(4) -0.0016(4)
N3 0.0119(5) 0.0229(5) 0.0223(5) 0.0012(4) 0.0028(4) 0.0011(4)
N4 0.0129(4) 0.0209(5) 0.0234(5) -0.0021(4) 0.0050(4) -0.0014(4)
C1 0.0225(6) 0.0276(7) 0.0417(7) -0.0031(6) 0.0075(5) -0.0037(5)
C2 0.0214(6) 0.0299(7) 0.0308(7) 0.0057(5) 0.0057(5) -0.0033(5)
C3 0.0281(7) 0.0366(8) 0.0259(6) 0.0048(6) -0.0004(5) -0.0067(6)
C4 0.0185(6) 0.0230(6) 0.0235(6) 0.0045(5) 0.0008(4) -0.0020(5)
C5 0.0169(5) 0.0226(6) 0.0223(5) -0.0013(5) 0.0036(4) -0.0012(5)
C6 0.0161(5) 0.0230(6) 0.0216(6) 0.0017(5) 0.0055(4) 0.0016(5)
C7 0.0226(6) 0.0317(7) 0.0242(6) -0.0020(5) 0.0055(5) 0.0001(5)
C8 0.0230(6) 0.0407(8) 0.0215(6) 0.0016(6) 0.0025(5) -0.0019(5)
C9 0.0223(6) 0.0364(8) 0.0286(7) 0.0104(6) 0.0013(5) 0.0021(6)
C10 0.0201(6) 0.0247(7) 0.0314(6) 0.0044(5) 0.0043(5) 0.0049(5)
C11 0.0147(5) 0.0222(6) 0.0240(6) 0.0039(5) 0.0063(4) 0.0003(4)
C12 0.0156(5) 0.0205(6) 0.0241(6) 0.0002(5) 0.0063(4) -0.0001(4)
C13 0.0207(6) 0.0224(6) 0.0300(6) -0.0015(5) 0.0058(5) 0.0022(5)
C14 0.0336(7) 0.0263(7) 0.0312(7) -0.0054(5) 0.0094(5) 0.0023(6)
C15 0.0188(6) 0.0179(6) 0.0220(5) -0.0034(5) 0.0068(4) 0.0003(4)
C16 0.0169(5) 0.0232(6) 0.0196(6) -0.0002(5) 0.0029(4) -0.0022(5)
C17 0.0227(6) 0.0280(7) 0.0200(6) -0.0034(5) 0.0030(4) -0.0037(5)
C18 0.0205(6) 0.0282(7) 0.0142(5) -0.0023(5) 0.0003(4) -0.0022(5)
C19 0.0204(6) 0.0294(7) 0.0222(6) -0.0026(5) 0.0014(4) 0.0014(5)
C20 0.0284(6) 0.0254(7) 0.0271(6) -0.0009(5) -0.0013(5) -0.0024(5)
C21 0.0245(6) 0.0359(7) 0.0214(6) 0.0005(5) 0.0030(5) -0.0085(5)
C22 0.0208(6) 0.0397(8) 0.0196(6) -0.0006(5) 0.0036(5) 0.0025(5)
C23 0.0256(6) 0.0276(7) 0.0183(5) -0.0012(5) 0.0024(5) 0.0020(5)
C24 0.0179(5) 0.0235(6) 0.0175(5) 0.0042(4) 0.0042(4) -0.0021(5)
C25 0.0135(5) 0.0203(6) 0.0246(6) 0.0003(5) 0.0033(4) 0.0001(4)
C26 0.0196(6) 0.0220(7) 0.0295(6) 0.0036(5) 0.0034(5) 0.0027(5)
C27 0.0210(6) 0.0206(6) 0.0416(7) 0.0064(5) 0.0054(5) -0.0007(5)
C28 0.0228(6) 0.0204(6) 0.0392(7) -0.0027(5) 0.0010(5) -0.0037(5)
C29 0.0181(6) 0.0237(6) 0.0271(6) -0.0026(5) 0.0011(5) -0.0022(5)
C30 0.0154(5) 0.0189(6) 0.0228(5) -0.0023(5) 0.0036(4) 0.0006(4)
C31 0.0153(5) 0.0198(6) 0.0198(5) -0.0020(4) 0.0027(4) 0.0012(4)
C32 0.0236(6) 0.0240(6) 0.0204(6) -0.0014(5) 0.0025(5) 0.0001(5)
C33 0.0495(8) 0.0290(7) 0.0236(6) 0.0029(6) -0.0023(6) -0.0059(7)
C34 0.0177(5) 0.0182(6) 0.0178(5) 0.0035(4) 0.0036(4) -0.0001(4)
C35 0.0135(5) 0.0207(6) 0.0244(6) -0.0018(5) 0.0046(4) -0.0018(4)
C36 0.0170(5) 0.0201(6) 0.0275(6) -0.0012(5) 0.0020(5) -0.0057(4)
C37 0.0332(8) 0.0485(10) 0.0477(9) 0.0182(8) -0.0110(7) -0.0027(7)
C38 0.0179(6) 0.0214(6) 0.0267(6) 0.0003(5) 0.0012(5) -0.0018(5)
C39 0.0150(5) 0.0176(6) 0.0276(6) -0.0007(5) 0.0034(4) 0.0027(4)
C40 0.0196(6) 0.0220(6) 0.0254(6) -0.0010(5) 0.0070(4) 0.0011(5)
C41 0.0207(6) 0.0233(6) 0.0290(6) -0.0057(5) 0.0015(5) -0.0006(5)
C42 0.0189(6) 0.0194(6) 0.0405(7) 0.0000(5) 0.0060(5) -0.0032(5)
C43 0.0249(6) 0.0237(7) 0.0307(6) 0.0055(5) 0.0093(5) 0.0014(5)
C44 0.0236(6) 0.0212(6) 0.0236(6) -0.0011(5) 0.0026(5) 0.0023(5)

loop_
_atom_type_symbol
_atom_type_description
_atom_type_scat_dispersion_real
_atom_type_scat_dispersion_imag
_atom_type_scat_source
C C 0.0181 0.0091 'International Tables Vol C Tables 4.2.6.8 and 6.1.1.4'
H H 0.0000 0.0000 'International Tables Vol C Tables 4.2.6.8 and 6.1.1.4'
N N 0.0311 0.0180 'International Tables Vol C Tables 4.2.6.8 and 6.1.1.4'
O O 0.0492 0.0322 'International Tables Vol C Tables 4.2.6.8 and 6.1.1.4'

loop_
_geom_angle_atom_site_label_1
_geom_angle_atom_site_label_2
_geom_angle_atom_site_label_3
_geom_angle
_geom_angle_publ_flag
C5 O1 C4 120.60(9) yes
C36 O7 C37 114.86(12) yes
C5 N1 C6 120.91(10) yes
C5 N1 H1 118.4(11) ?
C6 N1 H1 120.5(11) ?
C15 N2 C16 122.04(10) yes
C15 N2 H2 121.4(10) ?
C16 N2 H2 116.5(10) ?
C24 N3 C25 120.05(10) yes
C24 N3 H3 118.1(10) ?
C25 N3 H3 121.8(10) ?
C34 N4 C35 122.83(10) yes
C34 N4 H4 121.2(11) ?
C35 N4 H4 115.0(11) ?
C4 C1 H1A 109.5 ?
C4 C1 H1C 109.5 ?
H1A C1 H1C 109.5 ?
C4 C1 H1B 109.5 ?
H1A C1 H1B 109.5 ?
H1C C1 H1B 109.5 ?
C4 C2 H2C 109.5 ?
C4 C2 H2A 109.5 ?
H2C C2 H2A 109.5 ?
C4 C2 H2B 109.5 ?
H2C C2 H2B 109.5 ?
H2A C2 H2B 109.5 ?
C4 C3 H3A 109.5 ?
C4 C3 H3B 109.5 ?
H3A C3 H3B 109.5 ?
C4 C3 H3C 109.5 ?
H3A C3 H3C 109.5 ?
H3B C3 H3C 109.5 ?
O1 C4 C3 111.59(11) ?
O1 C4 C1 109.44(10) ?
C3 C4 C1 112.32(11) ?
O1 C4 C2 101.71(9) ?
C3 C4 C2 110.75(11) ?
C1 C4 C2 110.55(11) ?
O2 C5 N1 124.71(11) ?
O2 C5 O1 124.66(11) ?
N1 C5 O1 110.63(10) ?
N1 C6 C7 110.69(10) ?
N1 C6 C11 112.66(9) ?
C7 C6 C11 111.47(10) ?
N1 C6 H6 107.2 ?
C7 C6 H6 107.2 ?
C11 C6 H6 107.2 ?
C8 C7 C6 111.90(10) ?
C8 C7 H7B 109.2 ?
C6 C7 H7B 109.2 ?
C8 C7 H7A 109.2 ?
C6 C7 H7A 109.2 ?
H7B C7 H7A 107.9 ?
C9 C8 C7 110.23(11) ?
C9 C8 H8B 109.6 ?
C7 C8 H8B 109.6 ?
C9 C8 H8A 109.6 ?
C7 C8 H8A 109.6 ?
H8B C8 H8A 108.1 ?
C8 C9 C10 111.15(11) ?
C8 C9 H9A 109.4 ?
C10 C9 H9A 109.4 ?
C8 C9 H9B 109.4 ?
C10 C9 H9B 109.4 ?
H9A C9 H9B 108.0 ?
C9 C10 C11 111.38(10) ?
C9 C10 H10A 109.4 ?
C11 C10 H10A 109.4 ?
C9 C10 H10B 109.4 ?
C11 C10 H10B 109.4 ?
H10A C10 H10B 108.0 ?
C10 C11 C6 110.93(10) ?
C10 C11 C12 114.71(10) ?
C6 C11 C12 110.52(10) ?
C10 C11 H11 106.7 ?
C6 C11 H11 106.7 ?
C12 C11 H11 106.7 ?
C15 C12 C13 108.25(10) ?
C15 C12 C11 108.94(9) ?
C13 C12 C11 113.91(10) ?
C15 C12 H12 108.5 ?
C13 C12 H12 108.5 ?
C11 C12 H12 108.5 ?
C14 C13 C12 113.30(11) ?
C14 C13 H13B 108.9 ?
C12 C13 H13B 108.9 ?
C14 C13 H13A 108.9 ?
C12 C13 H13A 108.9 ?
H13B C13 H13A 107.7 ?
C13 C14 H14C 109.5 ?
C13 C14 H14A 109.5 ?
H14C C14 H14A 109.5 ?
C13 C14 H14B 109.5 ?
H14C C14 H14B 109.5 ?
H14A C14 H14B 109.5 ?
O3 C15 N2 122.24(11) ?
O3 C15 C12 120.79(11) ?
N2 C15 C12 116.93(10) ?
N2 C16 C24 115.57(10) ?
N2 C16 C17 111.49(10) ?
C24 C16 C17 112.74(10) ?
N2 C16 H16 105.3 ?
C24 C16 H16 105.3 ?
C17 C16 H16 105.3 ?
C18 C17 C16 114.64(10) ?
C18 C17 H17B 108.6 ?
C16 C17 H17B 108.6 ?
C18 C17 H17A 108.6 ?
C16 C17 H17A 108.6 ?
H17B C17 H17A 107.6 ?
C19 C18 C23 118.45(11) ?
C19 C18 C17 121.52(11) ?
C23 C18 C17 120.02(12) ?
C20 C19 C18 120.66(12) ?
C20 C19 H19 119.7 ?
C18 C19 H19 119.7 ?
C21 C20 C19 120.14(13) ?
C21 C20 H20 119.9 ?
C19 C20 H20 119.9 ?
C22 C21 C20 119.73(12) ?
C22 C21 H21 120.1 ?
C20 C21 H21 120.1 ?
C21 C22 C23 120.28(12) ?
C21 C22 H22 119.9 ?
C23 C22 H22 119.9 ?
C22 C23 C18 120.71(13) ?
C22 C23 H23 119.6 ?
C18 C23 H23 119.6 ?
O4 C24 N3 123.43(12) ?
O4 C24 C16 118.32(11) ?
N3 C24 C16 117.84(10) ?
N3 C25 C26 112.08(10) ?
N3 C25 C30 110.98(9) ?
C26 C25 C30 111.80(10) ?
N3 C25 H25 107.2 ?
C26 C25 H25 107.2 ?
C30 C25 H25 107.2 ?
C27 C26 C25 112.07(10) ?
C27 C26 H26A 109.2 ?
C25 C26 H26A 109.2 ?
C27 C26 H26B 109.2 ?
C25 C26 H26B 109.2 ?
H26A C26 H26B 107.9 ?
C28 C27 C26 110.36(11) ?
C28 C27 H27A 109.6 ?
C26 C27 H27A 109.6 ?
C28 C27 H27B 109.6 ?
C26 C27 H27B 109.6 ?
H27A C27 H27B 108.1 ?
C27 C28 C29 111.98(11) ?
C27 C28 H28A 109.2 ?
C29 C28 H28A 109.2 ?
C27 C28 H28B 109.2 ?
C29 C28 H28B 109.2 ?
H28A C28 H28B 107.9 ?
C28 C29 C30 112.53(10) ?
C28 C29 H29B 109.1 ?
C30 C29 H29B 109.1 ?
C28 C29 H29A 109.1 ?
C30 C29 H29A 109.1 ?
H29B C29 H29A 107.8 ?
C29 C30 C25 111.54(10) ?
C29 C30 C31 111.17(9) ?
C25 C30 C31 112.20(9) ?
C29 C30 H30 107.2 ?
C25 C30 H30 107.2 ?
C31 C30 H30 107.2 ?
C34 C31 C32 107.53(9) ?
C34 C31 C30 111.99(9) ?
C32 C31 C30 112.88(9) ?
C34 C31 H31 108.1 ?
C32 C31 H31 108.1 ?
C30 C31 H31 108.1 ?
C33 C32 C31 112.84(10) ?
C33 C32 H32B 109.0 ?
C31 C32 H32B 109.0 ?
C33 C32 H32A 109.0 ?
C31 C32 H32A 109.0 ?
H32B C32 H32A 107.8 ?
C32 C33 H33A 109.5 ?
C32 C33 H33C 109.5 ?
H33A C33 H33C 109.5 ?
C32 C33 H33B 109.5 ?
H33A C33 H33B 109.5 ?
H33C C33 H33B 109.5 ?
O5 C34 N4 123.58(11) ?
O5 C34 C31 121.89(11) ?
N4 C34 C31 114.44(10) ?
N4 C35 C36 108.74(10) ?
N4 C35 C38 109.41(10) ?
C36 C35 C38 111.72(10) ?
N4 C35 H35 109.0 ?
C36 C35 H35 109.0 ?
C38 C35 H35 109.0 ?
O6 C36 O7 124.87(12) ?
O6 C36 C35 124.59(12) ?
O7 C36 C35 110.51(10) ?
O7 C37 H37A 109.5 ?
O7 C37 H37C 109.5 ?
H37A C37 H37C 109.5 ?
O7 C37 H37B 109.5 ?
H37A C37 H37B 109.5 ?
H37C C37 H37B 109.5 ?
C39 C38 C35 113.32(10) ?
C39 C38 H38A 108.9 ?
C35 C38 H38A 108.9 ?
C39 C38 H38B 108.9 ?
C35 C38 H38B 108.9 ?
H38A C38 H38B 107.7 ?
C40 C39 C44 118.64(12) ?
C40 C39 C38 121.25(11) ?
C44 C39 C38 120.11(11) ?
C39 C40 C41 120.77(12) ?
C39 C40 H40 119.6 ?
C41 C40 H40 119.6 ?
C42 C41 C40 119.78(12) ?
C42 C41 H41 120.1 ?
C40 C41 H41 120.1 ?
C43 C42 C41 120.23(12) ?
C43 C42 H42 119.9 ?
C41 C42 H42 119.9 ?
C42 C43 C44 119.63(12) ?
C42 C43 H43 120.2 ?
C44 C43 H43 120.2 ?
C39 C44 C43 120.95(12) ?
C39 C44 H44 119.5 ?
C43 C44 H44 119.5 ?

loop_
_geom_bond_atom_site_label_1
_geom_bond_atom_site_label_2
_geom_bond_distance
_geom_bond_publ_flag
O1 C5 1.3459(15) yes
O1 C4 1.4751(15) yes
O2 C5 1.2243(16) yes
O3 C15 1.2310(15) yes
O4 C24 1.2271(15) yes
O5 C34 1.2285(15) yes
O6 C36 1.2009(16) yes
O7 C36 1.3328(16) yes
O7 C37 1.4502(19) yes
N1 C5 1.3432(17) yes
N1 C6 1.4662(15) yes
N1 H1 0.840(17) ?
N2 C15 1.3466(17) yes
N2 C16 1.4551(16) yes
N2 H2 0.843(17) ?
N3 C24 1.3435(17) yes
N3 C25 1.4689(15) yes
N3 H3 0.831(16) ?
N4 C34 1.3478(16) yes
N4 C35 1.4575(15) yes
N4 H4 0.862(17) ?
C1 C4 1.5188(19) ?
C1 H1A 0.9800 ?
C1 H1C 0.9800 ?
C1 H1B 0.9800 ?
C2 C4 1.5193(17) ?
C2 H2C 0.9800 ?
C2 H2A 0.9800 ?
C2 H2B 0.9800 ?
C3 C4 1.5176(18) ?
C3 H3A 0.9800 ?
C3 H3B 0.9800 ?
C3 H3C 0.9800 ?
C6 C7 1.5305(17) ?
C6 C11 1.5366(18) ?
C6 H6 1.0000 ?
C7 C8 1.5276(19) ?
C7 H7B 0.9900 ?
C7 H7A 0.9900 ?
C8 C9 1.522(2) ?
C8 H8B 0.9900 ?
C8 H8A 0.9900 ?
C9 C10 1.5275(19) ?
C9 H9A 0.9900 ?
C9 H9B 0.9900 ?
C10 C11 1.5316(17) ?
C10 H10A 0.9900 ?
C10 H10B 0.9900 ?
C11 C12 1.5426(17) ?
C11 H11 1.0000 ?
C12 C15 1.5267(16) ?
C12 C13 1.5391(17) ?
C12 H12 1.0000 ?
C13 C14 1.5249(19) ?
C13 H13B 0.9900 ?
C13 H13A 0.9900 ?
C14 H14C 0.9800 ?
C14 H14A 0.9800 ?
C14 H14B 0.9800 ?
C16 C24 1.5326(18) ?
C16 C17 1.5411(17) ?
C16 H16 1.0000 ?
C17 C18 1.5109(18) ?
C17 H17B 0.9900 ?
C17 H17A 0.9900 ?
C18 C19 1.395(2) ?
C18 C23 1.3954(18) ?
C19 C20 1.3874(19) ?
C19 H19 0.9500 ?
C20 C21 1.385(2) ?
C20 H20 0.9500 ?
C21 C22 1.382(2) ?
C21 H21 0.9500 ?
C22 C23 1.3848(19) ?
C22 H22 0.9500 ?
C23 H23 0.9500 ?
C25 C26 1.5299(18) ?
C25 C30 1.5415(17) ?
C25 H25 1.0000 ?
C26 C27 1.5263(18) ?
C26 H26A 0.9900 ?
C26 H26B 0.9900 ?
C27 C28 1.520(2) ?
C27 H27A 0.9900 ?
C27 H27B 0.9900 ?
C28 C29 1.5296(19) ?
C28 H28A 0.9900 ?
C28 H28B 0.9900 ?
C29 C30 1.5392(16) ?
C29 H29B 0.9900 ?
C29 H29A 0.9900 ?
C30 C31 1.5420(17) ?
C30 H30 1.0000 ?
C31 C34 1.5292(16) ?
C31 C32 1.5391(17) ?
C31 H31 1.0000 ?
C32 C33 1.524(2) ?
C32 H32B 0.9900 ?
C32 H32A 0.9900 ?
C33 H33A 0.9800 ?
C33 H33C 0.9800 ?
C33 H33B 0.9800 ?
C35 C36 1.5288(18) ?
C35 C38 1.5310(18) ?
C35 H35 1.0000 ?
C37 H37A 0.9800 ?
C37 H37C 0.9800 ?
C37 H37B 0.9800 ?
C38 C39 1.5127(17) ?
C38 H38A 0.9900 ?
C38 H38B 0.9900 ?
C39 C40 1.3907(18) ?
C39 C44 1.3919(18) ?
C40 C41 1.3923(18) ?
C40 H40 0.9500 ?
C41 C42 1.3871(19) ?
C41 H41 0.9500 ?
C42 C43 1.383(2) ?
C42 H42 0.9500 ?
C43 C44 1.3929(19) ?
C43 H43 0.9500 ?
C44 H44 0.9500 ?

loop_
_geom_hbond_atom_site_label_D
_geom_hbond_atom_site_label_H
_geom_hbond_atom_site_label_A
_geom_hbond_distance_DH
_geom_hbond_distance_HA
_geom_hbond_distance_DA
_geom_hbond_angle_DHA
_geom_hbond_site_symmetry_A
N4 H4 O3 0.862(17) 2.076(17) 2.9331(15) 172.3(15) .
N3 H3 O2 0.831(16) 2.264(16) 3.0466(16) 157.2(14) .
N1 H1 O5 0.840(17) 2.341(17) 3.1780(16) 173.8(14) 1_655

loop_
_geom_torsion_atom_site_label_1
_geom_torsion_atom_site_label_2
_geom_torsion_atom_site_label_3
_geom_torsion_atom_site_label_4
_geom_torsion
C5 O1 C4 C3 -61.25(15)
C5 O1 C4 C1 63.69(14)
C5 O1 C4 C2 -179.35(10)
C6 N1 C5 O2 -4.86(19)
C6 N1 C5 O1 175.94(10)
C4 O1 C5 O2 7.92(18)
C4 O1 C5 N1 -172.88(10)
C5 N1 C6 C7 -117.39(12)
C5 N1 C6 C11 117.04(12)
N1 C6 C7 C8 -71.64(14)
C11 C6 C7 C8 54.60(14)
C6 C7 C8 C9 -56.13(14)
C7 C8 C9 C10 57.15(14)
C8 C9 C10 C11 -57.14(14)
C9 C10 C11 C6 54.78(13)
C9 C10 C11 C12 -179.12(10)
N1 C6 C11 C10 71.75(12)
C7 C6 C11 C10 -53.40(12)
N1 C6 C11 C12 -56.64(12)
C7 C6 C11 C12 178.21(9)
C10 C11 C12 C15 160.36(10)
C6 C11 C12 C15 -73.33(12)
C10 C11 C12 C13 39.41(14)
C6 C11 C12 C13 165.73(10)
C15 C12 C13 C14 57.31(13)
C11 C12 C13 C14 178.64(10)
C16 N2 C15 O3 -9.10(18)
C16 N2 C15 C12 168.61(10)
C13 C12 C15 O3 70.28(14)
C11 C12 C15 O3 -54.07(15)
C13 C12 C15 N2 -107.47(12)
C11 C12 C15 N2 128.18(11)
C15 N2 C16 C24 99.60(13)
C15 N2 C16 C17 -129.93(12)
N2 C16 C17 C18 -51.28(15)
C24 C16 C17 C18 80.63(14)
C16 C17 C18 C19 -82.72(15)
C16 C17 C18 C23 98.04(14)
C23 C18 C19 C20 1.24(17)
C17 C18 C19 C20 -178.01(11)
C18 C19 C20 C21 -0.08(18)
C19 C20 C21 C22 -1.18(19)
C20 C21 C22 C23 1.27(19)
C21 C22 C23 C18 -0.09(18)
C19 C18 C23 C22 -1.16(17)
C17 C18 C23 C22 178.10(11)
C25 N3 C24 O4 10.55(17)
C25 N3 C24 C16 -162.06(10)
N2 C16 C24 O4 177.14(10)
C17 C16 C24 O4 47.28(15)
N2 C16 C24 N3 -9.86(15)
C17 C16 C24 N3 -139.72(11)
C24 N3 C25 C26 -96.98(13)
C24 N3 C25 C30 137.23(11)
N3 C25 C26 C27 -70.52(13)
C30 C25 C26 C27 54.81(14)
C25 C26 C27 C28 -56.79(14)
C26 C27 C28 C29 56.07(14)
C27 C28 C29 C30 -53.95(14)
C28 C29 C30 C25 50.97(14)
C28 C29 C30 C31 177.03(10)
N3 C25 C30 C29 74.70(13)
C26 C25 C30 C29 -51.24(13)
N3 C25 C30 C31 -50.79(12)
C26 C25 C30 C31 -176.73(9)
C29 C30 C31 C34 -174.96(10)
C25 C30 C31 C34 -49.27(12)
C29 C30 C31 C32 63.50(12)
C25 C30 C31 C32 -170.81(9)
C34 C31 C32 C33 53.67(14)
C30 C31 C32 C33 177.71(11)
C35 N4 C34 O5 -9.78(18)
C35 N4 C34 C31 166.68(10)
C32 C31 C34 O5 60.42(14)
C30 C31 C34 O5 -64.15(14)
C32 C31 C34 N4 -116.10(11)
C30 C31 C34 N4 119.33(11)
C34 N4 C35 C36 106.93(12)
C34 N4 C35 C38 -130.80(12)
C37 O7 C36 O6 -5.61(18)
C37 O7 C36 C35 172.71(11)
N4 C35 C36 O6 83.67(15)
C38 C35 C36 O6 -37.19(16)
N4 C35 C36 O7 -94.65(11)
C38 C35 C36 O7 144.49(10)
N4 C35 C38 C39 166.35(10)
C36 C35 C38 C39 -73.18(13)
C35 C38 C39 C40 81.24(14)
C35 C38 C39 C44 -98.53(13)
C44 C39 C40 C41 -0.01(18)
C38 C39 C40 C41 -179.79(11)
C39 C40 C41 C42 0.26(19)
C40 C41 C42 C43 -0.28(19)
C41 C42 C43 C44 0.0(2)
C40 C39 C44 C43 -0.23(18)
C38 C39 C44 C43 179.55(11)
C42 C43 C44 C39 0.22(19)
